data_7225744
loop_
_publ_author_name
'Saunders, Lucy K.'
'Nowell, Harriott'
'Raithby, Paul R.'
'Wilson, Chick C.'

_publ_section_title
;
 Crystal engineering urea organic acid hydrogen bonded networks with
 solvent inclusion properties
;
_journal_issue 31
_journal_name_full CrystEngComm
_journal_page_first 5916
_journal_paper_doi 10.1039/C6CE00872K
_journal_volume 18
_journal_year 2016
_chemical_formula_moiety '2(C8 H5 N1 O6), 3(C7 H8 N2 O1), C4 H8 O2'
_chemical_formula_sum 'C41 H42 N8 O17'
_chemical_formula_weight 918.82
_chemical_name_systematic 'Hepta(n-phenylurea) tetra(5-nitroisophthalic acid) ethyl acetate solvate'
_space_group_crystal_system triclinic
_space_group_IT_number 2
_space_group_name_Hall '-P 1'
_space_group_name_H-M_alt 'P -1'
_symmetry_space_group_name_Hall '-P 1'
_symmetry_space_group_name_H-M 'P -1'
_atom_sites_solution_hydrogens difmap
_audit_creation_method SHELXL-2014
_audit_update_record
;
2016-04-01 deposited with the CCDC.
2016-06-28 downloaded from the CCDC.
;
_cell_angle_alpha 80.035(2)
_cell_angle_beta 89.288(3)
_cell_angle_gamma 77.290(3)
_cell_formula_units_Z 2
_cell_length_a 9.8732(4)
_cell_length_b 10.9970(3)
_cell_length_c 20.4449(6)
_cell_measurement_reflns_used 6330
_cell_measurement_temperature 150.00(10)
_cell_measurement_theta_max 71.7070
_cell_measurement_theta_min 4.1950
_cell_volume 2131.99(12)
_computing_cell_refinement
;
CrysAlisPro, Agilent Technologies,
Version 1.171.37.33 (release 27-03-2014 CrysAlis171 .NET)
(compiled Mar 27 2014,17:12:48)
;
_computing_data_collection
;
CrysAlisPro, Agilent Technologies,
Version 1.171.37.33 (release 27-03-2014 CrysAlis171 .NET)
(compiled Mar 27 2014,17:12:48)
;
_computing_data_reduction
;
CrysAlisPro, Agilent Technologies,
Version 1.171.37.33 (release 27-03-2014 CrysAlis171 .NET)
(compiled Mar 27 2014,17:12:48)
;
_computing_structure_refinement 'SHELXL-2013 (Sheldrick, 2013)'
_computing_structure_solution 'SHELXS-2013 (Sheldrick, 2013)'
_diffrn_ambient_environment N~2~
_diffrn_ambient_temperature 150.00(10)
_diffrn_detector 'CCD plate'
_diffrn_detector_area_resol_mean 8.1150
_diffrn_detector_type EosS2
_diffrn_measured_fraction_theta_full 0.999
_diffrn_measured_fraction_theta_max 0.974
_diffrn_measurement_device 'four-circle diffractometer'
_diffrn_measurement_device_type 'SuperNova, Dual, Cu at zero, EosS2'
_diffrn_radiation_monochromator mirror
_diffrn_radiation_probe x-ray
_diffrn_radiation_type 'Cu K\a'
_diffrn_radiation_wavelength 1.54184
_diffrn_reflns_av_R_equivalents 0.0386
_diffrn_reflns_av_unetI/netI 0.0511
_diffrn_reflns_Laue_measured_fraction_full 0.999
_diffrn_reflns_Laue_measured_fraction_max 0.974
_diffrn_reflns_limit_h_max 12
_diffrn_reflns_limit_h_min -11
_diffrn_reflns_limit_k_max 13
_diffrn_reflns_limit_k_min -12
_diffrn_reflns_limit_l_max 23
_diffrn_reflns_limit_l_min -25
_diffrn_reflns_number 16547
_diffrn_reflns_point_group_measured_fraction_full 0.999
_diffrn_reflns_point_group_measured_fraction_max 0.974
_diffrn_reflns_theta_full 67.684
_diffrn_reflns_theta_max 71.995
_diffrn_reflns_theta_min 4.393
_diffrn_source 'sealed X-ray tube'
_diffrn_source_type 'SuperNova (Cu) X-ray Source'
_exptl_absorpt_coefficient_mu 0.963
_exptl_absorpt_correction_T_max 1.00000
_exptl_absorpt_correction_T_min 0.68908
_exptl_absorpt_correction_type multi-scan
_exptl_absorpt_process_details
;
CrysAlisPro, Agilent Technologies,
Version 1.171.37.33 (release 27-03-2014 CrysAlis171 .NET)
(compiled Mar 27 2014,17:12:48)
Empirical absorption correction using spherical harmonics,
 implemented in SCALE3 ABSPACK scaling algorithm.
;
_exptl_crystal_colour yellow
_exptl_crystal_density_diffrn 1.431
_exptl_crystal_density_method 'not measured'
_exptl_crystal_description 'hexagonal blocks'
_exptl_crystal_F_000 960
_exptl_crystal_size_max 0.2
_exptl_crystal_size_mid 0.1
_exptl_crystal_size_min 0.1
_refine_diff_density_max 0.246
_refine_diff_density_min -0.292
_refine_diff_density_rms 0.060
_refine_ls_extinction_method none
_refine_ls_goodness_of_fit_ref 1.008
_refine_ls_hydrogen_treatment refall
_refine_ls_matrix_type full
_refine_ls_number_parameters 763
_refine_ls_number_reflns 8157
_refine_ls_number_restraints 0
_refine_ls_restrained_S_all 1.008
_refine_ls_R_factor_all 0.0687
_refine_ls_R_factor_gt 0.0539
_refine_ls_shift/su_max 0.000
_refine_ls_shift/su_mean 0.000
_refine_ls_structure_factor_coef Fsqd
_refine_ls_weighting_details 'w=1/[\s^2^(Fo^2^)+(0.0915P)^2^] where P=(Fo^2^+2Fc^2^)/3'
_refine_ls_weighting_scheme calc
_refine_ls_wR_factor_gt 0.1404
_refine_ls_wR_factor_ref 0.1547
_reflns_Friedel_coverage 0.000
_reflns_number_gt 6377
_reflns_number_total 8157
_reflns_threshold_expression 'I > 2\s(I)'
_cod_data_source_file c6ce00872k2.cif
_cod_data_source_block IM6
_cod_depositor_comments 'Adding full bibliography for 7225737--7225747.cif.'
_cod_database_code 7225744
_shelx_space_group_comment
;
The symmetry employed for this shelxl refinement is uniquely defined
by the following loop, which should always be used as a source of
symmetry information in preference to the above space-group names.
They are only intended as comments.
;
_shelxl_version_number 2014-3

loop_
_space_group_symop_operation_xyz
'x, y, z'
'-x, -y, -z'

loop_
_atom_site_label
_atom_site_type_symbol
_atom_site_fract_x
_atom_site_fract_y
_atom_site_fract_z
_atom_site_U_iso_or_equiv
_atom_site_adp_type
_atom_site_occupancy
_atom_site_site_symmetry_order
_atom_site_calc_flag
H7 H 0.157(3) 1.015(2) 0.5480(12) 0.028(6) Uiso 1 1 d
H11 H 0.176(2) 0.536(2) 0.0442(11) 0.026(6) Uiso 1 1 d
H12 H 0.320(2) 0.160(2) 0.0660(11) 0.025(6) Uiso 1 1 d
H16 H 0.448(2) 0.598(2) 0.0367(11) 0.024(5) Uiso 1 1 d
H9 H 0.303(3) 0.636(2) 0.5818(12) 0.034(6) Uiso 1 1 d
H15 H 0.366(3) 0.982(3) 0.0122(13) 0.039(7) Uiso 1 1 d
H2 H 0.217(3) 0.682(2) 0.2956(13) 0.034(6) Uiso 1 1 d
H5 H 0.014(3) 1.116(2) 0.2456(13) 0.032(6) Uiso 1 1 d
H4 H 0.122(3) 0.912(2) 0.0967(12) 0.031(6) Uiso 1 1 d
H6 H -0.067(3) 1.302(2) 0.1662(13) 0.036(7) Uiso 1 1 d
H10 H 0.324(3) 0.339(2) 0.2240(14) 0.039(7) Uiso 1 1 d
H1 H 0.210(3) 0.724(2) 0.3611(14) 0.030(6) Uiso 1 1 d
H8 H 0.291(2) 0.830(2) 0.7340(12) 0.024(5) Uiso 1 1 d
H17 H 0.391(3) 0.610(2) -0.0752(13) 0.036(6) Uiso 1 1 d
H3 H 0.147(3) 0.820(3) 0.2057(13) 0.038(7) Uiso 1 1 d
H14 H 0.479(3) 0.809(2) 0.2158(12) 0.028(6) Uiso 1 1 d
H13 H 0.531(3) 0.669(2) 0.2448(13) 0.033(6) Uiso 1 1 d
H31 H -0.059(3) 1.289(2) 0.0504(13) 0.038(7) Uiso 1 1 d
H26 H -0.026(3) 0.623(2) -0.2560(14) 0.039(7) Uiso 1 1 d
H29 H 0.416(3) 0.872(2) 0.1092(12) 0.032(6) Uiso 1 1 d
H30 H 0.033(3) 1.098(2) 0.0168(14) 0.040(7) Uiso 1 1 d
H24 H -0.103(3) 0.809(2) -0.4521(13) 0.039(7) Uiso 1 1 d
H28 H 0.307(2) 0.999(2) -0.1008(11) 0.024(5) Uiso 1 1 d
H22 H 0.083(3) 0.425(3) -0.4060(14) 0.045(7) Uiso 1 1 d
H18 H 0.176(3) 0.238(3) -0.1418(15) 0.043(8) Uiso 1 1 d
H25 H -0.114(3) 0.812(2) -0.3385(12) 0.032(6) Uiso 1 1 d
H21 H 0.099(3) 0.326(2) -0.2981(13) 0.034(6) Uiso 1 1 d
H19 H 0.169(3) 0.197(3) -0.2072(14) 0.043(7) Uiso 1 1 d
H27 H 0.323(3) 0.809(2) -0.1458(13) 0.032(6) Uiso 1 1 d
H23 H -0.005(3) 0.613(3) -0.4863(16) 0.052(8) Uiso 1 1 d
H20 H 0.130(3) 0.457(3) -0.1088(16) 0.055(9) Uiso 1 1 d
H38 H 0.654(3) 0.708(2) 0.4074(13) 0.037(7) Uiso 1 1 d
H34 H 0.535(4) 0.613(3) 0.5274(17) 0.068(10) Uiso 1 1 d
H36 H 0.663(3) 0.536(3) 0.4949(14) 0.046(7) Uiso 1 1 d
H37 H 0.504(3) 0.677(3) 0.4135(14) 0.046(8) Uiso 1 1 d
H39 H 0.378(4) 1.035(3) 0.4537(17) 0.061(9) Uiso 1 1 d
H41 H 0.382(4) 1.103(3) 0.3771(18) 0.073(11) Uiso 1 1 d
H32 H 0.448(4) 0.039(3) 0.2786(17) 0.064(10) Uiso 1 1 d
H35 H 0.685(4) 0.656(3) 0.5210(18) 0.076(11) Uiso 1 1 d
H33 H 0.420(4) 0.527(3) 0.8004(19) 0.081(11) Uiso 1 1 d
H40 H 0.499(4) 1.082(3) 0.4211(19) 0.080(12) Uiso 1 1 d
H42 H 0.140(4) 0.930(3) 0.3951(17) 0.064(10) Uiso 1 1 d
O5 O 0.14663(17) 0.93328(12) 0.44687(7) 0.0311(3) Uani 1 1 d
O1 O 0.14480(18) 1.15914(12) 0.63051(8) 0.0377(4) Uani 1 1 d
O6 O 0.23330(18) 0.72378(12) 0.46184(7) 0.0339(3) Uani 1 1 d
O2 O 0.20434(19) 1.05572(14) 0.72940(8) 0.0391(4) Uani 1 1 d
O3 O 0.3915(2) 0.49501(13) 0.68954(8) 0.0414(4) Uani 1 1 d
O4 O 0.38072(18) 0.60814(12) 0.77139(7) 0.0345(4) Uani 1 1 d
O7 O 0.11980(17) 0.94976(12) 0.32277(7) 0.0303(3) Uani 1 1 d
C12 C 0.2722(2) 0.83052(17) 0.68882(10) 0.0244(4) Uani 1 1 d
C9 C 0.2261(2) 0.82796(16) 0.55435(9) 0.0234(4) Uani 1 1 d
C2 C 0.0765(2) 0.99828(16) 0.17845(10) 0.0244(4) Uani 1 1 d
C14 C 0.2803(2) 0.71657(16) 0.59785(10) 0.0244(4) Uani 1 1 d
N3 N 0.12772(19) 0.88349(14) 0.22270(8) 0.0272(4) Uani 1 1 d
C10 C 0.1932(2) 0.94236(16) 0.57786(10) 0.0235(4) Uani 1 1 d
N4 N 0.1975(2) 0.74205(15) 0.31820(9) 0.0355(4) Uani 1 1 d
C5 C -0.0236(2) 1.21482(18) 0.08415(11) 0.0293(4) Uani 1 1 d
C7 C 0.0808(2) 0.99279(17) 0.11109(10) 0.0271(4) Uani 1 1 d
N2 N 0.18606(18) 1.06047(14) 0.66972(9) 0.0282(4) Uani 1 1 d
C13 C 0.3039(2) 0.71699(16) 0.66460(10) 0.0241(4) Uani 1 1 d
C8 C 0.2013(2) 0.82260(16) 0.48303(10) 0.0252(4) Uani 1 1 d
C3 C 0.0203(2) 1.11363(17) 0.19897(11) 0.0269(4) Uani 1 1 d
C23 C 0.3634(2) 0.59446(17) 0.71009(10) 0.0279(4) Uani 1 1 d
C4 C -0.0291(2) 1.22049(17) 0.15130(11) 0.0292(4) Uani 1 1 d
C11 C 0.2184(2) 0.94019(16) 0.64415(10) 0.0234(4) Uani 1 1 d
C6 C 0.0317(2) 1.10042(18) 0.06427(10) 0.0293(4) Uani 1 1 d
C1 C 0.1477(2) 0.86236(16) 0.28945(10) 0.0260(4) Uani 1 1 d
O12 O 0.16695(19) 0.66861(13) 0.12836(9) 0.0418(4) Uani 1 1 d
O15 O 0.41187(16) 0.00571(12) 0.17368(7) 0.0311(3) Uani 1 1 d
O9 O 0.15336(18) 0.45814(12) -0.06131(7) 0.0344(4) Uani 1 1 d
N6 N 0.0799(2) 0.39365(14) -0.28127(9) 0.0288(4) Uani 1 1 d
O10 O 0.23555(18) 0.24892(12) -0.04986(7) 0.0340(3) Uani 1 1 d
O13 O 0.2419(2) 0.55865(14) 0.22407(8) 0.0418(4) Uani 1 1 d
C17 C 0.2134(2) 0.45944(16) 0.06954(10) 0.0243(4) Uani 1 1 d
O11 O 0.09010(18) 0.46590(12) -0.18393(7) 0.0340(3) Uani 1 1 d
C35 C -0.0701(2) 0.72633(19) -0.41920(11) 0.0334(5) Uani 1 1 d
O14 O 0.4226(2) 0.11587(14) 0.25430(8) 0.0453(4) Uani 1 1 d
C16 C 0.2432(2) 0.34777(16) 0.04339(10) 0.0236(4) Uani 1 1 d
C22 C 0.3915(2) 0.10553(17) 0.19331(10) 0.0263(4) Uani 1 1 d
C20 C 0.3297(2) 0.22924(16) 0.15092(10) 0.0227(4) Uani 1 1 d
C19 C 0.3016(2) 0.33980(17) 0.17785(10) 0.0254(4) Uani 1 1 d
C33 C -0.0281(2) 0.62314(18) -0.30471(11) 0.0293(4) Uani 1 1 d
N5 N 0.1525(2) 0.25595(15) -0.18480(10) 0.0357(4) Uani 1 1 d
C32 C 0.0298(2) 0.50837(17) -0.32510(10) 0.0267(4) Uani 1 1 d
C18 C 0.2447(2) 0.45163(16) 0.13606(10) 0.0251(4) Uani 1 1 d
N1 N 0.21514(19) 0.56827(15) 0.16456(9) 0.0311(4) Uani 1 1 d
C37 C 0.0366(3) 0.50422(19) -0.39264(11) 0.0337(5) Uani 1 1 d
C21 C 0.3004(2) 0.23387(16) 0.08433(10) 0.0233(4) Uani 1 1 d
C31 C 0.1080(2) 0.37600(17) -0.21491(10) 0.0270(4) Uani 1 1 d
C34 C -0.0772(2) 0.73076(17) -0.35191(11) 0.0321(4) Uani 1 1 d
C36 C -0.0124(3) 0.6125(2) -0.43909(11) 0.0363(5) Uani 1 1 d
C15 C 0.2104(2) 0.34659(16) -0.02747(10) 0.0263(4) Uani 1 1 d
N7 N 0.43684(19) 0.79464(14) 0.10118(8) 0.0278(4) Uani 1 1 d
O8 O 0.51683(17) 0.58520(12) 0.14338(7) 0.0327(3) Uani 1 1 d
C26 C 0.3693(2) 0.90786(17) -0.00796(11) 0.0291(4) Uani 1 1 d
C30 C 0.4177(2) 0.68011(17) 0.00835(10) 0.0274(4) Uani 1 1 d
C25 C 0.4095(2) 0.79146(16) 0.03424(10) 0.0249(4) Uani 1 1 d
C29 C 0.3484(2) 0.8034(2) -0.09995(11) 0.0317(4) Uani 1 1 d
N8 N 0.4973(2) 0.73024(15) 0.21133(9) 0.0356(4) Uani 1 1 d
C28 C 0.3859(2) 0.68837(18) -0.05820(11) 0.0301(4) Uani 1 1 d
C24 C 0.4860(2) 0.69792(17) 0.15152(10) 0.0264(4) Uani 1 1 d
C27 C 0.3385(2) 0.91424(19) -0.07450(11) 0.0321(4) Uani 1 1 d
O16 O 0.5100(2) 0.90292(14) 0.33795(8) 0.0425(4) Uani 1 1 d
O17 O 0.51762(17) 0.82890(13) 0.44663(8) 0.0357(4) Uani 1 1 d
C40 C 0.5779(3) 0.7014(2) 0.43378(13) 0.0397(5) Uani 1 1 d
C39 C 0.4275(3) 1.04699(19) 0.41322(12) 0.0355(5) Uani 1 1 d
C38 C 0.4881(2) 0.92042(18) 0.39448(11) 0.0305(4) Uani 1 1 d
C41 C 0.6186(3) 0.6190(2) 0.49949(14) 0.0430(6) Uani 1 1 d

loop_
_atom_site_aniso_label
_atom_site_aniso_U_11
_atom_site_aniso_U_22
_atom_site_aniso_U_33
_atom_site_aniso_U_23
_atom_site_aniso_U_13
_atom_site_aniso_U_12
O5 0.0459(9) 0.0207(6) 0.0244(7) -0.0052(5) -0.0033(6) -0.0011(5)
O1 0.0493(10) 0.0163(6) 0.0461(9) -0.0066(6) 0.0035(7) -0.0034(6)
O6 0.0555(10) 0.0215(6) 0.0242(7) -0.0080(5) -0.0016(6) -0.0041(6)
O2 0.0612(11) 0.0292(7) 0.0307(8) -0.0159(6) 0.0063(7) -0.0100(7)
O3 0.0701(12) 0.0185(6) 0.0306(8) -0.0063(6) -0.0106(8) 0.0033(6)
O4 0.0567(10) 0.0196(6) 0.0246(7) -0.0043(5) -0.0048(7) -0.0022(6)
O7 0.0492(9) 0.0189(6) 0.0234(7) -0.0084(5) 0.0013(6) -0.0051(5)
C12 0.0297(10) 0.0224(8) 0.0222(10) -0.0062(7) 0.0019(7) -0.0062(7)
C9 0.0277(10) 0.0203(8) 0.0230(10) -0.0055(7) 0.0028(7) -0.0062(6)
C2 0.0298(10) 0.0203(8) 0.0248(10) -0.0052(7) 0.0026(8) -0.0083(7)
C14 0.0295(10) 0.0167(7) 0.0278(10) -0.0079(7) 0.0025(8) -0.0040(6)
N3 0.0432(10) 0.0159(7) 0.0222(8) -0.0078(6) 0.0022(7) -0.0027(6)
C10 0.0264(9) 0.0172(8) 0.0262(10) -0.0029(7) 0.0022(7) -0.0042(6)
N4 0.0642(13) 0.0183(7) 0.0223(9) -0.0073(7) -0.0009(8) -0.0022(7)
C5 0.0310(10) 0.0228(8) 0.0331(11) 0.0009(7) -0.0009(8) -0.0083(7)
C7 0.0350(11) 0.0206(8) 0.0273(10) -0.0078(7) 0.0039(8) -0.0069(7)
N2 0.0349(9) 0.0202(7) 0.0320(9) -0.0107(6) 0.0066(7) -0.0068(6)
C13 0.0266(10) 0.0192(8) 0.0262(10) -0.0041(7) 0.0004(7) -0.0042(7)
C8 0.0316(10) 0.0193(8) 0.0253(10) -0.0051(7) 0.0016(8) -0.0055(7)
C3 0.0313(10) 0.0207(8) 0.0301(11) -0.0081(7) 0.0034(8) -0.0058(7)
C23 0.0381(11) 0.0198(8) 0.0259(10) -0.0060(7) -0.0021(8) -0.0048(7)
C4 0.0320(11) 0.0206(8) 0.0364(11) -0.0076(8) 0.0025(8) -0.0071(7)
C11 0.0287(10) 0.0160(8) 0.0268(10) -0.0077(7) 0.0051(7) -0.0047(6)
C6 0.0362(11) 0.0278(9) 0.0256(10) -0.0036(7) 0.0009(8) -0.0118(8)
C1 0.0342(11) 0.0188(8) 0.0268(10) -0.0077(7) 0.0024(8) -0.0067(7)
O12 0.0558(11) 0.0163(6) 0.0536(10) -0.0114(6) 0.0127(8) -0.0051(6)
O15 0.0459(9) 0.0178(6) 0.0287(8) -0.0047(5) -0.0019(6) -0.0048(5)
O9 0.0560(10) 0.0185(6) 0.0257(8) -0.0038(5) -0.0065(7) -0.0011(6)
N6 0.0449(10) 0.0168(7) 0.0248(9) -0.0073(6) -0.0002(7) -0.0041(6)
O10 0.0537(10) 0.0196(6) 0.0282(8) -0.0075(5) -0.0052(7) -0.0044(6)
O13 0.0617(11) 0.0338(7) 0.0375(9) -0.0224(7) 0.0108(8) -0.0151(7)
C17 0.0274(10) 0.0156(8) 0.0298(10) -0.0033(7) 0.0052(8) -0.0053(6)
O11 0.0569(10) 0.0180(6) 0.0266(7) -0.0083(5) -0.0064(7) -0.0035(6)
C35 0.0415(12) 0.0246(9) 0.0327(11) 0.0001(8) -0.0050(9) -0.0081(8)
O14 0.0818(14) 0.0234(7) 0.0275(8) -0.0039(6) -0.0153(8) -0.0039(7)
C16 0.0267(10) 0.0184(8) 0.0272(10) -0.0070(7) 0.0034(7) -0.0062(6)
C22 0.0316(10) 0.0215(8) 0.0274(10) -0.0067(7) 0.0002(8) -0.0075(7)
C20 0.0265(9) 0.0173(8) 0.0260(10) -0.0051(7) 0.0024(7) -0.0078(6)
C19 0.0306(10) 0.0228(8) 0.0263(10) -0.0099(7) 0.0058(8) -0.0092(7)
C33 0.0361(11) 0.0235(9) 0.0289(11) -0.0078(8) 0.0003(8) -0.0054(7)
N5 0.0597(13) 0.0184(7) 0.0278(10) -0.0091(7) -0.0030(9) -0.0023(7)
C32 0.0331(10) 0.0216(8) 0.0274(10) -0.0070(7) 0.0006(8) -0.0081(7)
C18 0.0315(10) 0.0175(8) 0.0300(10) -0.0106(7) 0.0090(8) -0.0087(7)
N1 0.0408(10) 0.0210(8) 0.0360(10) -0.0133(7) 0.0125(8) -0.0106(7)
C37 0.0475(13) 0.0238(9) 0.0297(11) -0.0085(8) -0.0002(9) -0.0049(8)
C21 0.0263(9) 0.0166(7) 0.0291(10) -0.0080(7) 0.0028(7) -0.0064(6)
C31 0.0349(11) 0.0198(8) 0.0269(10) -0.0068(7) 0.0015(8) -0.0056(7)
C34 0.0395(12) 0.0187(8) 0.0380(12) -0.0068(8) -0.0013(9) -0.0046(7)
C36 0.0520(14) 0.0322(10) 0.0253(11) -0.0062(8) -0.0021(10) -0.0096(9)
C15 0.0317(10) 0.0191(8) 0.0287(10) -0.0041(7) 0.0028(8) -0.0070(7)
N7 0.0422(10) 0.0155(7) 0.0251(9) -0.0049(6) 0.0001(7) -0.0039(6)
O8 0.0512(9) 0.0165(6) 0.0277(8) -0.0046(5) -0.0023(6) -0.0011(5)
C26 0.0343(11) 0.0202(8) 0.0326(11) -0.0059(7) 0.0038(8) -0.0046(7)
C30 0.0333(11) 0.0215(8) 0.0286(10) -0.0052(7) 0.0041(8) -0.0080(7)
C25 0.0286(10) 0.0203(8) 0.0253(10) -0.0037(7) 0.0046(7) -0.0047(6)
C29 0.0291(11) 0.0417(11) 0.0259(11) -0.0077(8) 0.0010(8) -0.0101(8)
N8 0.0600(13) 0.0178(8) 0.0264(9) -0.0059(7) -0.0043(8) -0.0012(7)
C28 0.0323(11) 0.0282(9) 0.0339(11) -0.0112(8) 0.0043(8) -0.0108(7)
C24 0.0312(10) 0.0212(8) 0.0275(10) -0.0069(7) 0.0029(8) -0.0054(7)
C27 0.0360(11) 0.0273(9) 0.0293(11) 0.0010(8) 0.0020(8) -0.0037(8)
O16 0.0630(12) 0.0312(7) 0.0292(8) -0.0046(6) -0.0015(7) -0.0019(7)
O17 0.0477(9) 0.0233(6) 0.0322(8) -0.0024(6) 0.0046(7) -0.0019(6)
C40 0.0467(14) 0.0251(10) 0.0442(14) -0.0055(9) 0.0061(11) -0.0018(9)
C39 0.0421(13) 0.0263(9) 0.0352(12) -0.0042(8) 0.0032(10) -0.0024(8)
C38 0.0299(11) 0.0272(9) 0.0333(12) -0.0036(8) -0.0001(8) -0.0055(7)
C41 0.0505(15) 0.0265(10) 0.0473(15) 0.0001(9) -0.0005(11) -0.0038(9)

loop_
_atom_type_symbol
_atom_type_description
_atom_type_scat_dispersion_real
_atom_type_scat_dispersion_imag
_atom_type_scat_source
C C 0.0181 0.0091 'International Tables Vol C Tables 4.2.6.8 and 6.1.1.4'
H H 0.0000 0.0000 'International Tables Vol C Tables 4.2.6.8 and 6.1.1.4'
N N 0.0311 0.0180 'International Tables Vol C Tables 4.2.6.8 and 6.1.1.4'
O O 0.0492 0.0322 'International Tables Vol C Tables 4.2.6.8 and 6.1.1.4'

loop_
_geom_angle_atom_site_label_1
_geom_angle_atom_site_label_2
_geom_angle_atom_site_label_3
_geom_angle
C11 C12 C13 117.70(18)
C14 C9 C10 119.77(18)
C14 C9 C8 119.11(16)
C10 C9 C8 121.11(17)
C7 C2 C3 119.43(17)
C7 C2 N3 116.72(16)
C3 C2 N3 123.84(18)
C9 C14 C13 121.06(16)
C1 N3 C2 129.69(16)
C11 C10 C9 117.98(16)
C6 C5 C4 119.28(18)
C6 C7 C2 120.61(18)
O1 N2 O2 123.67(16)
O1 N2 C11 118.70(17)
O2 N2 C11 117.62(16)
C14 C13 C12 119.89(17)
C14 C13 C23 119.49(16)
C12 C13 C23 120.62(18)
O6 C8 O5 124.78(18)
O6 C8 C9 121.43(17)
O5 C8 C9 113.77(15)
C4 C3 C2 119.16(19)
O3 C23 O4 125.51(18)
O3 C23 C13 121.20(18)
O4 C23 C13 113.29(16)
C5 C4 C3 121.23(18)
C10 C11 C12 123.59(16)
C10 C11 N2 118.75(16)
C12 C11 N2 117.67(17)
C5 C6 C7 120.29(19)
O7 C1 N4 121.61(19)
O7 C1 N3 122.24(17)
N4 C1 N3 116.14(17)
C31 N6 C32 128.20(16)
C18 C17 C16 117.77(17)
C36 C35 C34 118.91(19)
C21 C16 C17 119.74(18)
C21 C16 C15 118.67(16)
C17 C16 C15 121.55(17)
O15 C22 O14 123.37(18)
O15 C22 C20 123.40(18)
O14 C22 C20 113.22(16)
C21 C20 C19 120.09(17)
C21 C20 C22 119.59(16)
C19 C20 C22 120.33(18)
C18 C19 C20 117.68(19)
C34 C33 C32 119.78(19)
C37 C32 C33 119.02(18)
C37 C32 N6 116.83(17)
C33 C32 N6 124.14(18)
C19 C18 C17 123.69(17)
C19 C18 N1 117.62(18)
C17 C18 N1 118.69(17)
O12 N1 O13 123.67(16)
O12 N1 C18 118.83(18)
O13 N1 C18 117.49(17)
C36 C37 C32 120.50(19)
C20 C21 C16 121.02(16)
O11 C31 N5 122.10(19)
O11 C31 N6 122.00(17)
N5 C31 N6 115.88(17)
C35 C34 C33 121.05(19)
C35 C36 C37 120.7(2)
O10 C15 O9 124.86(19)
O10 C15 C16 121.27(17)
O9 C15 C16 113.87(16)
C24 N7 C25 129.43(16)
C27 C26 C25 120.88(18)
C28 C30 C25 119.35(17)
C26 C25 C30 118.95(19)
C26 C25 N7 116.73(17)
C30 C25 N7 124.31(17)
C28 C29 C27 119.4(2)
C29 C28 C30 121.55(18)
O8 C24 N8 121.82(18)
O8 C24 N7 122.31(19)
N8 C24 N7 115.86(16)
C26 C27 C29 119.82(18)
C38 O17 C40 116.96(17)
O17 C40 C41 106.99(19)
O16 C38 O17 122.97(19)
O16 C38 C39 124.43(19)
O17 C38 C39 112.58(19)

loop_
_geom_bond_atom_site_label_1
_geom_bond_atom_site_label_2
_geom_bond_distance
O5 C8 1.315(2)
O1 N2 1.224(2)
O6 C8 1.215(2)
O2 N2 1.226(2)
O3 C23 1.213(2)
O4 C23 1.306(2)
O7 C1 1.253(2)
C12 C11 1.386(3)
C12 C13 1.393(2)
C9 C14 1.387(3)
C9 C10 1.394(2)
C9 C8 1.495(3)
C2 C7 1.389(3)
C2 C3 1.401(2)
C2 N3 1.415(2)
C14 C13 1.388(3)
N3 C1 1.353(3)
C10 C11 1.376(3)
N4 C1 1.338(2)
C5 C6 1.384(3)
C5 C4 1.385(3)
C7 C6 1.385(3)
N2 C11 1.474(2)
C13 C23 1.502(2)
C3 C4 1.390(3)
O12 N1 1.219(2)
O15 C22 1.208(2)
O9 C15 1.309(2)
N6 C31 1.360(3)
N6 C32 1.409(2)
O10 C15 1.214(2)
O13 N1 1.230(2)
C17 C18 1.382(3)
C17 C16 1.395(2)
O11 C31 1.244(2)
C35 C36 1.384(3)
C35 C34 1.385(3)
O14 C22 1.318(3)
C16 C21 1.388(3)
C16 C15 1.491(3)
C22 C20 1.488(2)
C20 C21 1.385(3)
C20 C19 1.392(2)
C19 C18 1.379(3)
C33 C34 1.390(3)
C33 C32 1.397(3)
N5 C31 1.336(2)
C32 C37 1.390(3)
C18 N1 1.470(2)
C37 C36 1.386(3)
N7 C24 1.354(3)
N7 C25 1.406(3)
O8 C24 1.249(2)
C26 C27 1.384(3)
C26 C25 1.394(3)
C30 C28 1.383(3)
C30 C25 1.402(3)
C29 C28 1.376(3)
C29 C27 1.390(3)
N8 C24 1.343(3)
O16 C38 1.213(3)
O17 C38 1.320(2)
O17 C40 1.465(2)
C40 C41 1.490(3)
C39 C38 1.502(3)

loop_
_geom_hbond_atom_site_label_D
_geom_hbond_atom_site_label_H
_geom_hbond_atom_site_label_A
_geom_hbond_distance_DH
_geom_hbond_distance_HA
_geom_hbond_distance_DA
_geom_hbond_angle_DHA
_geom_hbond_site_symmetry_A
C30 H16 O8 0.97(2) 2.27(2) 2.879(3) 120.0(17) .
N4 H2 O13 0.86(3) 2.14(3) 2.983(2) 169(2) .
C3 H5 O7 0.96(3) 2.26(2) 2.885(3) 121.5(19) .
C7 H4 O12 0.99(2) 2.58(2) 3.434(2) 144.9(19) .
N4 H1 O6 0.87(3) 2.07(3) 2.929(2) 168(2) .
N3 H3 O12 0.82(3) 2.46(3) 3.257(2) 164(2) .
N8 H14 O15 0.87(2) 2.14(2) 2.927(2) 150(2) 1_565
N8 H13 O3 0.88(3) 2.06(3) 2.927(2) 169(2) 2_666
C33 H26 O11 1.00(3) 2.19(3) 2.856(3) 123(2) .
N7 H29 O15 0.87(3) 2.13(3) 2.928(2) 152(2) 1_565
N5 H18 O10 0.89(3) 2.01(3) 2.871(2) 163(2) .
N6 H21 O1 0.85(3) 2.50(3) 3.342(2) 168(2) 1_544
N5 H19 O2 0.85(3) 2.16(3) 3.001(2) 176(3) 1_544
O9 H20 O11 1.00(3) 1.57(3) 2.574(2) 176(3) .
C39 H41 O14 0.93(4) 2.52(4) 3.205(3) 131(3) 1_565
O14 H32 O16 0.89(3) 1.75(3) 2.630(2) 168(3) 1_545
O4 H33 O8 0.98(4) 1.56(4) 2.5288(19) 169(4) 2_666
O5 H42 O7 1.07(3) 1.47(3) 2.525(2) 169(3) .
O7 H42 O6 1.47(3) 2.42(3) 3.453(2) 123.2(19) .
